data_7028737
loop_
_publ_author_name
'Sarcher, Christian'
'Farsadpour, Saeid'
'Taghizadeh Ghoochany, Leila'
'Sun, Yu'
'Thiel, Werner R.'
'Roesky, Peter W.'

_publ_section_title
;
 Gold(i) complexes with heteroaryl phosphine ligands.
;
_journal_issue 6
_journal_name_full 'Dalton transactions (Cambridge, England : 2003)'
_journal_page_first 2397
_journal_page_last 2405
_journal_paper_doi 10.1039/c3dt52893f
_journal_volume 43
_journal_year 2014
_chemical_formula_sum 'C22 H18 N3 P'
_chemical_formula_weight 355.36
_chemical_name_systematic
;
  ?
;
_space_group_IT_number 14
_symmetry_cell_setting monoclinic
_symmetry_space_group_name_Hall '-P 2yn'
_symmetry_space_group_name_H-M 'P 1 21/n 1'
_atom_sites_solution_hydrogens geom
_atom_sites_solution_primary direct
_atom_sites_solution_secondary difmap
_audit_creation_method SHELXL-97
_cell_angle_alpha 90.00
_cell_angle_beta 100.190(2)
_cell_angle_gamma 90.00
_cell_formula_units_Z 4
_cell_length_a 11.7579(2)
_cell_length_b 7.7009(1)
_cell_length_c 20.4790(4)
_cell_measurement_reflns_used 7692
_cell_measurement_temperature 150(2)
_cell_measurement_theta_max 62.7210
_cell_measurement_theta_min 3.8240
_cell_volume 1825.05(5)
_computing_cell_refinement 'CrysAlisPro, Agilent Technologies'
_computing_data_collection 'CrysAlisPro, Agilent Technologies'
_computing_data_reduction 'CrysAlisPro, Agilent Technologies'
_computing_molecular_graphics 'PLATON (Spek, 2009)'
_computing_publication_material 'WinGX (Farrugia, 2012)'
_computing_structure_refinement 'SHELXL-97 (Sheldrick, 2008)'
_computing_structure_solution 'SIR92 (Giacovazzo et al., 1994)'
_diffrn_ambient_temperature 150(2)
_diffrn_detector_area_resol_mean 16.1399
_diffrn_measured_fraction_theta_full 0.996
_diffrn_measured_fraction_theta_max 0.996
_diffrn_measurement_device_type 'Xcalibur, Sapphire3, Gemini ultra'
_diffrn_measurement_method '\w scans'
_diffrn_radiation_monochromator mirror
_diffrn_radiation_source 'Enhance Ultra (Cu) X-ray Source'
_diffrn_radiation_type CuK\a
_diffrn_radiation_wavelength 1.54184
_diffrn_reflns_av_R_equivalents 0.0590
_diffrn_reflns_av_sigmaI/netI 0.0457
_diffrn_reflns_limit_h_max 13
_diffrn_reflns_limit_h_min -13
_diffrn_reflns_limit_k_max 7
_diffrn_reflns_limit_k_min -8
_diffrn_reflns_limit_l_max 22
_diffrn_reflns_limit_l_min -23
_diffrn_reflns_number 10978
_diffrn_reflns_theta_full 62.77
_diffrn_reflns_theta_max 62.77
_diffrn_reflns_theta_min 4.05
_exptl_absorpt_coefficient_mu 1.400
_exptl_absorpt_correction_T_max 0.9666
_exptl_absorpt_correction_T_min 0.7660
_exptl_absorpt_correction_type multi-scan
_exptl_absorpt_process_details
;
[c.f. r.h. blessing, acta cryst. (1995), a51, 33-38]
;
_exptl_crystal_colour colorless
_exptl_crystal_density_diffrn 1.293
_exptl_crystal_density_method 'not measured'
_exptl_crystal_description 'transparent prism'
_exptl_crystal_F_000 744
_exptl_crystal_size_max 0.17
_exptl_crystal_size_mid 0.07
_exptl_crystal_size_min 0.07
_refine_diff_density_max 0.225
_refine_diff_density_min -0.362
_refine_diff_density_rms 0.047
_refine_ls_extinction_coef 0.0028(4)
_refine_ls_extinction_expression Fc^*^=kFc[1+0.001xFc^2^\l^3^/sin(2\q)]^-1/4^
_refine_ls_extinction_method SHELXL
_refine_ls_goodness_of_fit_ref 1.083
_refine_ls_hydrogen_treatment mixed
_refine_ls_matrix_type full
_refine_ls_number_parameters 239
_refine_ls_number_reflns 2920
_refine_ls_number_restraints 1
_refine_ls_restrained_S_all 1.083
_refine_ls_R_factor_all 0.0384
_refine_ls_R_factor_gt 0.0372
_refine_ls_shift/su_max 0.001
_refine_ls_shift/su_mean 0.000
_refine_ls_structure_factor_coef Fsqd
_refine_ls_weighting_details 'calc w=1/[\s^2^(Fo^2^)+(0.0625P)^2^+0.2634P] where P=(Fo^2^+2Fc^2^)/3'
_refine_ls_weighting_scheme calc
_refine_ls_wR_factor_gt 0.1038
_refine_ls_wR_factor_ref 0.1055
_reflns_number_gt 2759
_reflns_number_total 2920
_reflns_threshold_expression >2\s(I)
_cod_data_source_file c3dt52893f.txt
_cod_data_source_block Hphpya
_cod_depositor_comments
;
The following automatic conversions were performed:

'_symmetry_cell_setting' value 'Monoclinic' changed to 'monoclinic'
according to
/usr/data/users/saulius/automatic-downloads/current/RSC/lib/dictionaries/cif_core.dic
dictionary named 'cif_core.dic' version 2.4.2 from 2011-04-26.

Automatic conversion script
Id: cif_fix_values 2281 2013-09-26 08:29:07Z andrius 
;
_cod_original_sg_symbol_H-M 'P 21/n'
_cod_database_code 7028737

loop_
_symmetry_equiv_pos_as_xyz
'x, y, z'
'-x+1/2, y+1/2, -z+1/2'
'-x, -y, -z'
'x-1/2, -y-1/2, z-1/2'

loop_
_atom_site_label
_atom_site_type_symbol
_atom_site_fract_x
_atom_site_fract_y
_atom_site_fract_z
_atom_site_U_iso_or_equiv
_atom_site_adp_type
_atom_site_occupancy
_atom_site_symmetry_multiplicity
_atom_site_calc_flag
_atom_site_refinement_flags
C1 C -0.00294(15) 0.2721(2) 0.51623(9) 0.0357(4) Uani 1 1 d .
H1 H 0.0594 0.2823 0.5525 0.043 Uiso 1 1 calc R
C2 C -0.11183(15) 0.3315(3) 0.52251(10) 0.0449(4) Uani 1 1 d .
H2 H -0.1236 0.3822 0.5631 0.054 Uiso 1 1 calc R
C3 C -0.20316(14) 0.3177(2) 0.47022(10) 0.0440(5) Uani 1 1 d .
H3 H -0.2776 0.3585 0.4747 0.053 Uiso 1 1 calc R
C4 C -0.18565(15) 0.2439(2) 0.41122(10) 0.0422(4) Uani 1 1 d .
H4 H -0.2482 0.2343 0.3750 0.051 Uiso 1 1 calc R
C5 C -0.07708(14) 0.1840(2) 0.40484(9) 0.0362(4) Uani 1 1 d .
H5 H -0.0659 0.1330 0.3642 0.043 Uiso 1 1 calc R
C6 C 0.01568(13) 0.19744(18) 0.45708(7) 0.0265(3) Uani 1 1 d .
C7 C 0.13269(12) 0.13237(17) 0.45197(7) 0.0235(3) Uani 1 1 d .
C8 C 0.15870(13) 0.0515(2) 0.39525(7) 0.0300(4) Uani 1 1 d .
H8 H 0.1018 0.0377 0.3564 0.036 Uiso 1 1 calc R
C9 C 0.26944(13) -0.0070(2) 0.39789(7) 0.0294(4) Uani 1 1 d .
H9 H 0.2874 -0.0656 0.3602 0.035 Uiso 1 1 calc R
C10 C 0.32089(12) 0.09609(18) 0.50229(7) 0.0226(3) Uani 1 1 d .
C11 C 0.52784(13) 0.32933(19) 0.64613(7) 0.0253(3) Uani 1 1 d .
C12 C 0.60430(13) 0.31093(19) 0.70586(7) 0.0282(3) Uani 1 1 d .
H12 H 0.5838 0.2399 0.7399 0.034 Uiso 1 1 calc R
C13 C 0.71029(14) 0.3954(2) 0.71626(8) 0.0349(4) Uani 1 1 d .
H13 H 0.7620 0.3810 0.7571 0.042 Uiso 1 1 calc R
C14 C 0.74109(15) 0.5004(2) 0.66749(9) 0.0400(4) Uani 1 1 d .
H14 H 0.8144 0.5560 0.6743 0.048 Uiso 1 1 calc R
C15 C 0.66457(16) 0.5239(2) 0.60870(9) 0.0418(4) Uani 1 1 d .
H15 H 0.6846 0.5978 0.5754 0.050 Uiso 1 1 calc R
C16 C 0.55857(15) 0.4398(2) 0.59827(8) 0.0347(4) Uani 1 1 d .
H16 H 0.5062 0.4579 0.5579 0.042 Uiso 1 1 calc R
C17 C 0.40856(12) 0.04498(19) 0.68862(7) 0.0264(3) Uani 1 1 d .
C18 C 0.36078(15) 0.0639(2) 0.74576(8) 0.0353(4) Uani 1 1 d .
H18 H 0.3181 0.1657 0.7517 0.042 Uiso 1 1 calc R
C19 C 0.37490(17) -0.0645(2) 0.79415(9) 0.0444(4) Uani 1 1 d .
H19 H 0.3426 -0.0497 0.8332 0.053 Uiso 1 1 calc R
C20 C 0.43581(16) -0.2137(2) 0.78561(9) 0.0407(4) Uani 1 1 d .
H20 H 0.4455 -0.3016 0.8187 0.049 Uiso 1 1 calc R
C21 C 0.48290(15) -0.2347(2) 0.72844(9) 0.0361(4) Uani 1 1 d .
H21 H 0.5243 -0.3376 0.7223 0.043 Uiso 1 1 calc R
C22 C 0.46960(13) -0.1060(2) 0.68051(8) 0.0309(4) Uani 1 1 d .
H22 H 0.5024 -0.1209 0.6417 0.037 Uiso 1 1 calc R
N1 N 0.21506(10) 0.15435(15) 0.50534(6) 0.0239(3) Uani 1 1 d .
N2 N 0.35356(10) 0.01357(16) 0.45033(6) 0.0255(3) Uani 1 1 d .
N3 N 0.40610(11) 0.12250(17) 0.55604(6) 0.0288(3) Uani 1 1 d D
H3N H 0.4731(13) 0.084(2) 0.5516(9) 0.035 Uiso 1 1 d D
P1 P 0.38553(3) 0.22281(5) 0.627796(17) 0.02584(17) Uani 1 1 d .

loop_
_atom_site_aniso_label
_atom_site_aniso_U_11
_atom_site_aniso_U_22
_atom_site_aniso_U_33
_atom_site_aniso_U_23
_atom_site_aniso_U_13
_atom_site_aniso_U_12
C1 0.0275(8) 0.0442(10) 0.0364(10) 0.0027(7) 0.0083(7) 0.0051(7)
C2 0.0351(9) 0.0521(11) 0.0513(11) 0.0042(9) 0.0182(8) 0.0122(8)
C3 0.0247(8) 0.0441(10) 0.0657(12) 0.0152(9) 0.0148(8) 0.0079(7)
C4 0.0234(8) 0.0452(10) 0.0551(12) 0.0089(8) -0.0014(8) 0.0002(7)
C5 0.0250(8) 0.0394(9) 0.0426(10) 0.0026(7) 0.0015(7) 0.0006(6)
C6 0.0228(7) 0.0247(7) 0.0321(8) 0.0075(6) 0.0053(6) -0.0008(6)
C7 0.0216(7) 0.0238(7) 0.0251(7) 0.0052(5) 0.0041(6) -0.0026(5)
C8 0.0260(8) 0.0387(9) 0.0239(7) -0.0020(6) 0.0004(6) -0.0024(6)
C9 0.0292(8) 0.0371(9) 0.0222(7) -0.0053(6) 0.0054(6) -0.0002(6)
C10 0.0219(7) 0.0256(7) 0.0209(7) 0.0018(5) 0.0053(6) 0.0010(5)
C11 0.0279(7) 0.0243(7) 0.0240(7) -0.0030(6) 0.0052(6) 0.0057(6)
C12 0.0316(8) 0.0291(8) 0.0228(7) -0.0020(6) 0.0022(6) 0.0016(6)
C13 0.0340(9) 0.0371(9) 0.0319(9) -0.0097(6) 0.0012(7) -0.0017(7)
C14 0.0386(9) 0.0367(9) 0.0472(10) -0.0140(7) 0.0142(8) -0.0108(7)
C15 0.0558(11) 0.0335(9) 0.0397(10) 0.0012(7) 0.0185(9) -0.0083(8)
C16 0.0439(9) 0.0344(9) 0.0251(8) 0.0028(6) 0.0046(7) 0.0020(7)
C17 0.0213(7) 0.0315(8) 0.0264(7) -0.0053(6) 0.0042(6) -0.0036(6)
C18 0.0419(9) 0.0327(8) 0.0355(9) -0.0025(7) 0.0185(7) 0.0020(7)
C19 0.0598(11) 0.0399(10) 0.0404(10) 0.0040(7) 0.0280(9) -0.0003(8)
C20 0.0481(10) 0.0326(9) 0.0433(10) 0.0074(7) 0.0135(8) -0.0028(7)
C21 0.0337(9) 0.0306(8) 0.0443(10) -0.0011(7) 0.0079(8) 0.0017(6)
C22 0.0254(7) 0.0371(9) 0.0311(8) -0.0053(6) 0.0077(6) 0.0015(6)
N1 0.0217(6) 0.0281(7) 0.0222(6) 0.0015(5) 0.0048(5) 0.0014(5)
N2 0.0235(6) 0.0314(7) 0.0220(6) -0.0018(5) 0.0050(5) 0.0017(5)
N3 0.0200(6) 0.0439(8) 0.0219(7) -0.0062(5) 0.0028(5) 0.0078(5)
P1 0.0228(2) 0.0345(3) 0.0204(3) -0.00369(14) 0.00410(16) 0.00609(14)

loop_
_atom_type_symbol
_atom_type_description
_atom_type_scat_dispersion_real
_atom_type_scat_dispersion_imag
_atom_type_scat_source
C C 0.0181 0.0091 'International Tables Vol C Tables 4.2.6.8 and 6.1.1.4'
H H 0.0000 0.0000 'International Tables Vol C Tables 4.2.6.8 and 6.1.1.4'
N N 0.0311 0.0180 'International Tables Vol C Tables 4.2.6.8 and 6.1.1.4'
P P 0.2955 0.4335 'International Tables Vol C Tables 4.2.6.8 and 6.1.1.4'

loop_
_geom_angle_atom_site_label_1
_geom_angle_atom_site_label_2
_geom_angle_atom_site_label_3
_geom_angle
C2 C1 C6 120.44(16)
C2 C1 H1 119.8
C6 C1 H1 119.8
C3 C2 C1 120.45(17)
C3 C2 H2 119.8
C1 C2 H2 119.8
C2 C3 C4 119.61(15)
C2 C3 H3 120.2
C4 C3 H3 120.2
C3 C4 C5 120.08(17)
C3 C4 H4 120.0
C5 C4 H4 120.0
C4 C5 C6 120.88(16)
C4 C5 H5 119.6
C6 C5 H5 119.6
C5 C6 C1 118.53(14)
C5 C6 C7 122.07(14)
C1 C6 C7 119.39(14)
N1 C7 C8 120.14(13)
N1 C7 C6 116.48(13)
C8 C7 C6 123.38(13)
C9 C8 C7 117.36(13)
C9 C8 H8 121.3
C7 C8 H8 121.3
N2 C9 C8 123.83(13)
N2 C9 H9 118.1
C8 C9 H9 118.1
N1 C10 N2 126.29(13)
N1 C10 N3 117.99(12)
N2 C10 N3 115.73(12)
C12 C11 C16 118.24(14)
C12 C11 P1 123.80(12)
C16 C11 P1 117.91(11)
C13 C12 C11 120.65(15)
C13 C12 H12 119.7
C11 C12 H12 119.7
C14 C13 C12 120.40(15)
C14 C13 H13 119.8
C12 C13 H13 119.8
C15 C14 C13 119.54(15)
C15 C14 H14 120.2
C13 C14 H14 120.2
C14 C15 C16 120.13(15)
C14 C15 H15 119.9
C16 C15 H15 119.9
C15 C16 C11 120.97(15)
C15 C16 H16 119.5
C11 C16 H16 119.5
C22 C17 C18 118.76(14)
C22 C17 P1 123.96(12)
C18 C17 P1 117.28(12)
C19 C18 C17 120.64(15)
C19 C18 H18 119.7
C17 C18 H18 119.7
C20 C19 C18 120.09(16)
C20 C19 H19 120.0
C18 C19 H19 120.0
C19 C20 C21 119.74(16)
C19 C20 H20 120.1
C21 C20 H20 120.1
C22 C21 C20 120.13(15)
C22 C21 H21 119.9
C20 C21 H21 119.9
C21 C22 C17 120.63(15)
C21 C22 H22 119.7
C17 C22 H22 119.7
C10 N1 C7 117.77(12)
C9 N2 C10 114.57(12)
C10 N3 P1 124.26(10)
C10 N3 H3N 114.6(12)
P1 N3 H3N 121.1(12)
N3 P1 C17 102.64(7)
N3 P1 C11 96.58(6)
C17 P1 C11 100.03(6)

loop_
_geom_bond_atom_site_label_1
_geom_bond_atom_site_label_2
_geom_bond_distance
C1 C2 1.387(2)
C1 C6 1.392(2)
C1 H1 0.9500
C2 C3 1.380(3)
C2 H2 0.9500
C3 C4 1.383(3)
C3 H3 0.9500
C4 C5 1.385(2)
C4 H4 0.9500
C5 C6 1.390(2)
C5 H5 0.9500
C6 C7 1.485(2)
C7 N1 1.3367(19)
C7 C8 1.398(2)
C8 C9 1.370(2)
C8 H8 0.9500
C9 N2 1.3344(19)
C9 H9 0.9500
C10 N1 1.3345(18)
C10 N2 1.3522(18)
C10 N3 1.3661(18)
C11 C12 1.391(2)
C11 C16 1.393(2)
C11 P1 1.8416(15)
C12 C13 1.389(2)
C12 H12 0.9500
C13 C14 1.382(2)
C13 H13 0.9500
C14 C15 1.381(3)
C14 H14 0.9500
C15 C16 1.387(3)
C15 H15 0.9500
C16 H16 0.9500
C17 C22 1.392(2)
C17 C18 1.392(2)
C17 P1 1.8388(15)
C18 C19 1.389(2)
C18 H18 0.9500
C19 C20 1.381(3)
C19 H19 0.9500
C20 C21 1.390(3)
C20 H20 0.9500
C21 C22 1.384(2)
C21 H21 0.9500
C22 H22 0.9500
N3 P1 1.7148(12)
N3 H3N 0.863(14)
